data_4509948
loop_
_publ_author_name
'El Bakkali, H.'
'Casti\~neiras, A.'
'Garc\'ia-Santos, I.'
'Gonz\'alez-P\'erez, J. M.'
'Nicl\'os-Guti\'errez, J.'

_publ_section_title
;
 Metallo-Supramolecular Structures by Self-Assembly through Weak
 Interactions in Mixed Ligand Metal Complexes of Adenine and Malonate
;
_journal_issue 1
_journal_name_full 'Crystal Growth &amp; Design'
_journal_page_first 249
_journal_paper_doi 10.1021/cg401455c
_journal_volume 14
_journal_year 2014
_chemical_formula_moiety 'C10 H18 Co N10 O4, C6 H8 Co O10, 4(H2 O)'
_chemical_formula_sum 'C16 H34 Co2 N10 O18'
_chemical_formula_weight 772.39
_chemical_name_systematic
;
 ?
;
_space_group_crystal_system monoclinic
_space_group_IT_number 14
_space_group_name_Hall '-P 2ybc'
_space_group_name_H-M_alt 'P 1 21/c 1'
_symmetry_space_group_name_Hall '-P 2ybc'
_symmetry_space_group_name_H-M 'P 1 21/c 1'
_atom_sites_solution_hydrogens difmap
_atom_sites_solution_primary direct
_atom_sites_solution_secondary difmap
_audit_creation_method SHELXL-2013
_cell_angle_alpha 90
_cell_angle_beta 102.643(2)
_cell_angle_gamma 90
_cell_formula_units_Z 2
_cell_length_a 14.2033(8)
_cell_length_b 14.7848(8)
_cell_length_c 7.0659(3)
_cell_measurement_reflns_used 1988
_cell_measurement_temperature 100(2)
_cell_measurement_theta_max 26.4355
_cell_measurement_theta_min 2.7535
_cell_volume 1447.81(13)
_computing_cell_refinement 'APEX2 Software (Bruker, 2005)'
_computing_data_collection 'APEX2 Software (Bruker, 2005)'
_computing_data_reduction 'APEX2 Software (Bruker, 2005)'
_computing_molecular_graphics 'PLATON (Spek, 2004)'
_computing_publication_material 'SHELXL-97 (Sheldrick, 2008)'
_computing_structure_refinement 'SHELXL-2013 (Sheldrick, 2013)'
_computing_structure_solution 'SHELXS-97 (Sheldrick, 2008)'
_diffrn_ambient_temperature 100(2)
_diffrn_measured_fraction_theta_full 0.998
_diffrn_measured_fraction_theta_max 0.996
_diffrn_measurement_device_type 'Bruker X8 KappaAPEXII'
_diffrn_measurement_method 'omega and phi scans'
_diffrn_radiation_type MoK\a
_diffrn_radiation_wavelength 0.71073
_diffrn_reflns_av_R_equivalents 0.0526
_diffrn_reflns_av_unetI/netI 0.0449
_diffrn_reflns_Laue_measured_fraction_full 0.998
_diffrn_reflns_Laue_measured_fraction_max 0.996
_diffrn_reflns_limit_h_max 17
_diffrn_reflns_limit_h_min -18
_diffrn_reflns_limit_k_max 18
_diffrn_reflns_limit_k_min 0
_diffrn_reflns_limit_l_max 9
_diffrn_reflns_limit_l_min 0
_diffrn_reflns_number 12732
_diffrn_reflns_point_group_measured_fraction_full 0.998
_diffrn_reflns_point_group_measured_fraction_max 0.996
_diffrn_reflns_theta_full 25.242
_diffrn_reflns_theta_max 27.126
_diffrn_reflns_theta_min 1.469
_diffrn_source 'fine-focus sealed tube'
_exptl_absorpt_coefficient_mu 1.244
_exptl_absorpt_correction_T_max 1.000
_exptl_absorpt_correction_T_min 0.866
_exptl_absorpt_correction_type multi-scan
_exptl_absorpt_process_details SADABS
_exptl_crystal_colour 'pale pink'
_exptl_crystal_density_diffrn 1.772
_exptl_crystal_description prism
_exptl_crystal_F_000 796
_exptl_crystal_size_max 0.160
_exptl_crystal_size_mid 0.110
_exptl_crystal_size_min 0.080
_refine_diff_density_max 0.361
_refine_diff_density_min -0.457
_refine_diff_density_rms 0.085
_refine_ls_extinction_method none
_refine_ls_goodness_of_fit_ref 1.027
_refine_ls_hydrogen_treatment mixed
_refine_ls_matrix_type full
_refine_ls_number_parameters 250
_refine_ls_number_reflns 3173
_refine_ls_number_restraints 0
_refine_ls_restrained_S_all 1.027
_refine_ls_R_factor_all 0.0533
_refine_ls_R_factor_gt 0.0347
_refine_ls_shift/su_max 0.000
_refine_ls_shift/su_mean 0.000
_refine_ls_structure_factor_coef Fsqd
_refine_ls_weighting_details 'w=1/[\s^2^(Fo^2^)+(0.0427P)^2^+0.1291P] where P=(Fo^2^+2Fc^2^)/3'
_refine_ls_weighting_scheme calc
_refine_ls_wR_factor_gt 0.0807
_refine_ls_wR_factor_ref 0.0875
_reflns_Friedel_coverage 0.000
_reflns_number_gt 2339
_reflns_number_total 3173
_reflns_threshold_expression 'I > 2\s(I)'
_cod_data_source_file cg401455c_si_002.cif
_cod_data_source_block 07jnac408
_cod_database_code 4509948
_shelx_space_group_comment
;
The symmetry employed for this shelxl refinement is uniquely defined
by the following loop, which should always be used as a source of
symmetry information in preference to the above space-group names.
They are only intended as comments.
;
_shelx_estimated_absorpt_t_min 0.826
_shelx_estimated_absorpt_t_max 0.907

loop_
_space_group_symop_operation_xyz
'x, y, z'
'-x, y+1/2, -z+1/2'
'-x, -y, -z'
'x, -y-1/2, z-1/2'

loop_
_atom_site_label
_atom_site_type_symbol
_atom_site_fract_x
_atom_site_fract_y
_atom_site_fract_z
_atom_site_U_iso_or_equiv
_atom_site_adp_type
_atom_site_occupancy
_atom_site_site_symmetry_order
_atom_site_calc_flag
_atom_site_refinement_flags_posn
_atom_site_refinement_flags_adp
_atom_site_refinement_flags_occupancy
Co1 Co 0.5000 0.0000 0.0000 0.00903(13) Uani 1 2 d S . P
O1 O 0.42639(13) 0.02551(12) 0.2204(3) 0.0138(4) Uani 1 1 d . . .
H1A H 0.388(2) 0.0667(18) 0.223(4) 0.017 Uiso 1 1 d . U .
H1B H 0.399(2) -0.0217(18) 0.263(4) 0.017 Uiso 1 1 d . U .
O2 O 0.57231(14) -0.10905(12) 0.1626(3) 0.0152(4) Uani 1 1 d . . .
H2A H 0.627(2) -0.1192(18) 0.215(4) 0.018 Uiso 1 1 d . U .
H2B H 0.553(2) -0.1571(19) 0.113(4) 0.018 Uiso 1 1 d . U .
N1 N 0.63642(14) 0.36351(13) 0.1628(3) 0.0110(4) Uani 1 1 d . . .
N3 N 0.53825(14) 0.23524(13) 0.0373(3) 0.0115(4) Uani 1 1 d . . .
N7 N 0.75191(15) 0.14292(13) 0.3180(3) 0.0106(4) Uani 1 1 d . . .
H7A H 0.8043(19) 0.1422(17) 0.387(4) 0.013 Uiso 1 1 d . U .
N9 N 0.61290(14) 0.09012(13) 0.1397(3) 0.0100(4) Uani 1 1 d . . .
N10 N 0.78890(16) 0.35079(15) 0.3611(3) 0.0137(5) Uani 1 1 d . . .
H10A H 0.7955(19) 0.4054(19) 0.358(4) 0.016 Uiso 1 1 d . U .
H10B H 0.830(2) 0.3162(18) 0.419(4) 0.016 Uiso 1 1 d . U .
C2 C 0.55623(17) 0.32320(16) 0.0593(3) 0.0119(5) Uani 1 1 d . . .
H2 H 0.5067 0.3625 -0.0057 0.014 Uiso 1 1 d R U .
C4 C 0.61134(17) 0.18343(15) 0.1347(3) 0.0090(5) Uani 1 1 d . . .
C5 C 0.69748(17) 0.21729(15) 0.2450(3) 0.0096(5) Uani 1 1 d . . .
C6 C 0.70980(17) 0.31184(16) 0.2591(3) 0.0107(5) Uani 1 1 d . . .
C8 C 0.69868(16) 0.06991(16) 0.2517(3) 0.0111(5) Uani 1 1 d . . .
H8 H 0.7200 0.0096 0.2817 0.013 Uiso 1 1 d R U .
Co2 Co 0.0000 0.0000 0.5000 0.00833(12) Uani 1 2 d S . P
O3 O 0.03004(13) -0.04576(12) 0.7922(2) 0.0143(4) Uani 1 1 d . . .
H3A H 0.0364(19) -0.1013(19) 0.798(4) 0.017 Uiso 1 1 d . U .
H3B H 0.074(2) -0.0162(18) 0.870(4) 0.017 Uiso 1 1 d . U .
O11 O -0.05914(12) 0.12361(10) 0.5558(2) 0.0116(4) Uani 1 1 d . . .
O12 O -0.05442(12) 0.27109(11) 0.6185(2) 0.0164(4) Uani 1 1 d . . .
O21 O 0.13016(11) 0.06544(10) 0.5350(2) 0.0118(4) Uani 1 1 d . . .
O22 O 0.24228(12) 0.16927(11) 0.6387(2) 0.0150(4) Uani 1 1 d . . .
C11 C -0.01510(18) 0.19543(16) 0.6256(3) 0.0113(5) Uani 1 1 d . . .
C12 C 0.15830(17) 0.13788(16) 0.6253(3) 0.0109(5) Uani 1 1 d . . .
C13 C 0.09095(17) 0.18894(16) 0.7286(3) 0.0124(5) Uani 1 1 d . . .
H13A H 0.0944 0.1597 0.8559 0.015 Uiso 1 1 d R U .
H13B H 0.1162 0.2512 0.7541 0.015 Uiso 1 1 d R U .
O4 O 0.29431(14) 0.15776(12) 0.2749(3) 0.0183(4) Uani 1 1 d . . .
H4A H 0.285(2) 0.1576(19) 0.389(4) 0.022 Uiso 1 1 d . U .
H4B H 0.285(2) 0.202(2) 0.243(4) 0.022 Uiso 1 1 d . U .
O5 O 0.15296(14) 0.03902(13) 0.0987(3) 0.0173(4) Uani 1 1 d . . .
H5A H 0.191(2) 0.0716(19) 0.145(4) 0.021 Uiso 1 1 d . U .
H5B H 0.114(2) 0.0350(19) 0.180(4) 0.021 Uiso 1 1 d . U .

loop_
_atom_site_aniso_label
_atom_site_aniso_U_11
_atom_site_aniso_U_22
_atom_site_aniso_U_33
_atom_site_aniso_U_23
_atom_site_aniso_U_13
_atom_site_aniso_U_12
Co1 0.0074(2) 0.0077(2) 0.0110(2) -0.00047(18) -0.00008(18) -0.00008(18)
O1 0.0140(10) 0.0091(9) 0.0193(10) -0.0002(7) 0.0061(8) 0.0004(7)
O2 0.0107(9) 0.0083(9) 0.0216(10) -0.0005(7) -0.0075(8) 0.0000(7)
N1 0.0118(11) 0.0104(10) 0.0105(10) 0.0003(8) 0.0015(8) 0.0024(8)
N3 0.0111(11) 0.0111(10) 0.0118(9) 0.0003(8) 0.0012(8) 0.0012(8)
N7 0.0073(10) 0.0116(10) 0.0113(10) -0.0001(8) -0.0017(8) 0.0003(8)
N9 0.0094(10) 0.0092(10) 0.0108(10) 0.0009(8) 0.0010(8) 0.0001(8)
N10 0.0134(12) 0.0085(11) 0.0168(11) -0.0010(9) -0.0016(9) -0.0004(9)
C2 0.0110(12) 0.0132(12) 0.0115(12) 0.0021(10) 0.0028(10) 0.0032(10)
C4 0.0096(12) 0.0108(12) 0.0073(11) 0.0002(9) 0.0030(9) -0.0005(10)
C5 0.0104(12) 0.0080(11) 0.0100(11) -0.0005(9) 0.0016(9) 0.0001(9)
C6 0.0122(12) 0.0126(12) 0.0079(11) -0.0021(9) 0.0032(9) -0.0010(10)
C8 0.0106(13) 0.0097(12) 0.0125(12) -0.0003(10) 0.0018(10) 0.0007(10)
Co2 0.0085(2) 0.0058(2) 0.0099(2) -0.00026(18) 0.00033(18) 0.00009(18)
O3 0.0175(10) 0.0092(9) 0.0134(9) 0.0007(7) -0.0022(7) -0.0002(8)
O11 0.0111(9) 0.0089(8) 0.0144(8) -0.0026(7) 0.0022(7) -0.0005(7)
O12 0.0154(10) 0.0095(9) 0.0210(9) -0.0028(7) -0.0029(7) 0.0027(7)
O21 0.0101(9) 0.0076(8) 0.0166(9) -0.0027(7) 0.0006(7) 0.0004(7)
O22 0.0098(9) 0.0116(9) 0.0222(9) -0.0007(7) 0.0008(7) -0.0019(7)
C11 0.0151(13) 0.0112(12) 0.0082(11) 0.0003(9) 0.0038(9) -0.0008(10)
C12 0.0117(12) 0.0084(11) 0.0113(11) 0.0039(10) -0.0001(9) 0.0020(10)
C13 0.0133(13) 0.0107(12) 0.0123(12) -0.0026(10) 0.0008(10) -0.0019(10)
O4 0.0235(11) 0.0124(9) 0.0194(10) 0.0024(8) 0.0055(8) 0.0046(8)
O5 0.0186(11) 0.0174(10) 0.0160(10) -0.0022(8) 0.0043(8) -0.0038(8)

loop_
_atom_type_symbol
_atom_type_description
_atom_type_scat_dispersion_real
_atom_type_scat_dispersion_imag
_atom_type_scat_source
Co Co 0.3494 0.9721 'International Tables Vol C Tables 4.2.6.8 and 6.1.1.4'
O O 0.0106 0.0060 'International Tables Vol C Tables 4.2.6.8 and 6.1.1.4'
N N 0.0061 0.0033 'International Tables Vol C Tables 4.2.6.8 and 6.1.1.4'
C C 0.0033 0.0016 'International Tables Vol C Tables 4.2.6.8 and 6.1.1.4'
H H 0.0000 0.0000 'International Tables Vol C Tables 4.2.6.8 and 6.1.1.4'

loop_
_geom_angle_atom_site_label_1
_geom_angle_atom_site_label_2
_geom_angle_atom_site_label_3
_geom_angle
_geom_angle_site_symmetry_1
_geom_angle_site_symmetry_3
_geom_angle_publ_flag
O1 Co1 O1 180.00(8) 3_655 . y
O1 Co1 O2 89.74(7) 3_655 3_655 y
O1 Co1 O2 90.26(7) . 3_655 y
O1 Co1 O2 90.26(7) 3_655 . y
O1 Co1 O2 89.74(7) . . y
O2 Co1 O2 180.00(15) 3_655 . y
O1 Co1 N9 89.46(7) 3_655 3_655 y
O1 Co1 N9 90.54(7) . 3_655 y
O2 Co1 N9 89.91(7) 3_655 3_655 y
O2 Co1 N9 90.09(7) . 3_655 y
O1 Co1 N9 90.54(7) 3_655 . y
O1 Co1 N9 89.46(7) . . y
O2 Co1 N9 90.09(7) 3_655 . y
O2 Co1 N9 89.91(7) . . y
N9 Co1 N9 180.0 3_655 . y
O1 Co1 Co2 153.98(5) 3_655 . ?
O1 Co1 Co2 26.02(5) . . ?
O2 Co1 Co2 82.90(5) 3_655 . ?
O2 Co1 Co2 97.10(5) . . ?
N9 Co1 Co2 65.71(5) 3_655 . ?
N9 Co1 Co2 114.29(5) . . ?
Co1 O1 H1A 126.5(19) . . ?
Co1 O1 H1B 116.3(18) . . ?
H1A O1 H1B 104(3) . . ?
Co1 O2 H2A 135(2) . . ?
Co1 O2 H2B 110.5(18) . . ?
H2A O2 H2B 104(3) . . ?
C6 N1 C2 119.3(2) . . ?
C2 N3 C4 112.9(2) . . ?
C8 N7 C5 106.50(19) . . ?
C8 N7 H7A 125.7(19) . . ?
C5 N7 H7A 127.8(19) . . ?
C8 N9 C4 104.29(19) . . ?
C8 N9 Co1 128.76(16) . . ?
C4 N9 Co1 126.95(15) . . ?
C6 N10 H10A 120.3(19) . . ?
C6 N10 H10B 115.1(19) . . ?
H10A N10 H10B 125(3) . . ?
N3 C2 N1 127.9(2) . . ?
N3 C2 H2 116.1 . . ?
N1 C2 H2 116.1 . . ?
N3 C4 N9 125.9(2) . . ?
N3 C4 C5 124.4(2) . . ?
N9 C4 C5 109.7(2) . . ?
N7 C5 C4 105.97(19) . . ?
N7 C5 C6 135.6(2) . . ?
C4 C5 C6 118.4(2) . . ?
N10 C6 N1 119.8(2) . . ?
N10 C6 C5 123.1(2) . . ?
N1 C6 C5 117.1(2) . . ?
N9 C8 N7 113.5(2) . . ?
N9 C8 H8 123.2 . . ?
N7 C8 H8 123.3 . . ?
O21 Co2 O21 180.00(4) 3_556 . y
O21 Co2 O11 87.34(6) 3_556 3_556 y
O21 Co2 O11 92.66(6) . 3_556 y
O21 Co2 O11 92.66(6) 3_556 . y
O21 Co2 O11 87.34(6) . . y
O11 Co2 O11 180.00(9) 3_556 . y
O21 Co2 O3 87.19(7) 3_556 . y
O21 Co2 O3 92.81(7) . . y
O11 Co2 O3 84.32(7) 3_556 . y
O11 Co2 O3 95.68(7) . . y
O21 Co2 O3 92.81(7) 3_556 3_556 y
O21 Co2 O3 87.19(7) . 3_556 y
O11 Co2 O3 95.68(6) 3_556 3_556 y
O11 Co2 O3 84.32(7) . 3_556 y
O3 Co2 O3 180.0 . 3_556 y
O21 Co2 Co1 138.91(4) 3_556 . ?
O21 Co2 Co1 41.09(4) . . ?
O11 Co2 Co1 61.25(5) 3_556 . ?
O11 Co2 Co1 118.75(5) . . ?
O3 Co2 Co1 113.01(5) . . ?
O3 Co2 Co1 66.99(5) 3_556 . ?
Co2 O3 H3A 111.4(18) . . ?
Co2 O3 H3B 114.9(19) . . ?
H3A O3 H3B 115(2) . . ?
C11 O11 Co2 128.25(15) . . ?
C12 O21 Co2 129.50(16) . . ?
O12 C11 O11 123.7(2) . . ?
O12 C11 C13 117.5(2) . . ?
O11 C11 C13 118.8(2) . . ?
O22 C12 O21 122.5(2) . . ?
O22 C12 C13 117.6(2) . . ?
O21 C12 C13 119.9(2) . . ?
C12 C13 C11 117.40(19) . . ?
C12 C13 H13A 107.9 . . ?
C11 C13 H13A 107.9 . . ?
C12 C13 H13B 108.0 . . ?
C11 C13 H13B 108.0 . . ?
H13A C13 H13B 107.2 . . ?
H4A O4 H4B 104(3) . . ?
H5A O5 H5B 105(3) . . ?

loop_
_geom_bond_atom_site_label_1
_geom_bond_atom_site_label_2
_geom_bond_distance
_geom_bond_site_symmetry_2
_geom_bond_publ_flag
Co1 O1 2.0913(18) 3_655 y
Co1 O1 2.0913(18) . y
Co1 O2 2.1113(17) 3_655 y
Co1 O2 2.1113(17) . y
Co1 N9 2.1513(19) 3_655 y
Co1 N9 2.1514(19) . y
Co1 Co2 8.5964(4) . y
O1 H1A 0.82(3) . ?
O1 H1B 0.88(3) . ?
O2 H2A 0.80(3) . ?
O2 H2B 0.82(3) . ?
N1 C6 1.350(3) . ?
N1 C2 1.350(3) . ?
N3 C2 1.328(3) . ?
N3 C4 1.351(3) . ?
N7 C8 1.342(3) . ?
N7 C5 1.378(3) . ?
N7 H7A 0.79(3) . ?
N9 C8 1.333(3) . ?
N9 C4 1.380(3) . ?
N10 C6 1.326(3) . ?
N10 H10A 0.81(3) . ?
N10 H10B 0.81(3) . ?
C2 H2 0.9500 . ?
C4 C5 1.392(3) . ?
C5 C6 1.410(3) . ?
C8 H8 0.9500 . ?
Co2 O21 2.0531(16) 3_556 y
Co2 O21 2.0531(16) . y
Co2 O11 2.0847(16) 3_556 y
Co2 O11 2.0847(16) . y
Co2 O3 2.1252(17) . y
Co2 O3 2.1252(17) 3_556 y
O3 H3A 0.83(3) . ?
O3 H3B 0.86(3) . ?
O11 C11 1.275(3) . ?
O12 C11 1.247(3) . ?
O21 C12 1.266(3) . ?
O22 C12 1.264(3) . ?
C11 C13 1.526(3) . ?
C12 C13 1.524(3) . ?
C13 H13A 0.9900 . ?
C13 H13B 0.9900 . ?
O4 H4A 0.85(3) . ?
O4 H4B 0.69(3) . ?
O5 H5A 0.74(3) . ?
O5 H5B 0.88(3) . ?

loop_
_geom_hbond_atom_site_label_D
_geom_hbond_atom_site_label_H
_geom_hbond_atom_site_label_A
_geom_hbond_distance_DH
_geom_hbond_distance_HA
_geom_hbond_distance_DA
_geom_hbond_angle_DHA
_geom_hbond_site_symmetry_A
O1 H1A O4 0.82(3) 1.98(3) 2.794(3) 170(3) .
O1 H1B N1 0.88(3) 1.88(3) 2.745(3) 167(3) 2_645
O2 H2A O22 0.80(3) 2.05(3) 2.843(2) 169(3) 3_656
O2 H2B N3 0.82(3) 1.88(3) 2.640(3) 155(3) 3_655
N7 H7A O11 0.79(3) 2.06(3) 2.852(3) 173(3) 1_655
N10 H10A O5 0.81(3) 2.11(3) 2.899(3) 165(3) 2_655
N10 H10B O12 0.81(3) 2.03(3) 2.807(3) 159(3) 1_655
O3 H3A O12 0.83(3) 1.98(3) 2.785(2) 166(3) 2_546
O3 H3B O5 0.86(3) 1.93(3) 2.766(3) 163(3) 1_556
O4 H4A O22 0.85(3) 1.99(3) 2.831(3) 170(3) .
O4 H4B O22 0.69(3) 2.09(3) 2.775(2) 175(4) 4_565
O5 H5A O4 0.74(3) 2.01(3) 2.751(3) 179(3) .
O5 H5B O3 0.88(3) 2.10(3) 2.870(3) 145(2) 3_556
O5 H5B O21 0.88(3) 2.51(3) 3.194(2) 135(2) .
C2 H2 O1 0.95 2.61 3.493(3) 154.6 4_565
C8 H8 O21 0.95 2.50 3.253(3) 136.6 3_656
C13 H13A O5 0.99 2.49 3.394(3) 151.9 1_556

loop_
_geom_torsion_atom_site_label_1
_geom_torsion_atom_site_label_2
_geom_torsion_atom_site_label_3
_geom_torsion_atom_site_label_4
_geom_torsion
C4 N3 C2 N1 0.5(4)
C6 N1 C2 N3 -0.1(4)
C2 N3 C4 N9 179.6(2)
C2 N3 C4 C5 -0.8(3)
C8 N9 C4 N3 179.7(2)
Co1 N9 C4 N3 -1.1(3)
C8 N9 C4 C5 0.1(3)
Co1 N9 C4 C5 179.25(16)
C8 N7 C5 C4 0.0(3)
C8 N7 C5 C6 179.5(3)
N3 C4 C5 N7 -179.7(2)
N9 C4 C5 N7 -0.1(3)
N3 C4 C5 C6 0.7(4)
N9 C4 C5 C6 -179.6(2)
C2 N1 C6 N10 180.0(2)
C2 N1 C6 C5 -0.1(3)
N7 C5 C6 N10 0.3(5)
C4 C5 C6 N10 179.7(2)
N7 C5 C6 N1 -179.7(3)
C4 C5 C6 N1 -0.2(3)
C4 N9 C8 N7 -0.1(3)
Co1 N9 C8 N7 -179.24(16)
C5 N7 C8 N9 0.1(3)
Co2 O11 C11 O12 165.12(17)
Co2 O11 C11 C13 -16.6(3)
Co2 O21 C12 O22 178.16(15)
Co2 O21 C12 C13 0.2(3)
O22 C12 C13 C11 141.6(2)
O21 C12 C13 C11 -40.4(3)
O12 C11 C13 C12 -132.9(2)
O11 C11 C13 C12 48.7(3)
